data_2311123
loop_
_publ_author_name
'Ayd\?in, Abdullah'
'Hekimo\(glu, Nuray'
'Akkurt, Mehmet'
'Onkol, Tijen'
'Ci\,cekli, S\"olen Urlu'
'B\"uy\"ukg\"ung\"or, Orhan'

_publ_section_title
;
 3-({4-[(2-Methyl-benzyl-idene)amino]-5-sulfanyl-idene-1H-1,2,4-triazol-3-yl}meth-yl)-1,3-benzoxazol-2(3H)-one.
;
_journal_coeditor_code CV5375
_journal_issue 'Pt 2'
_journal_name_full 'Acta crystallographica. Section E, Structure reports online'
_journal_page_first o169
_journal_page_last 70
_journal_paper_doi 10.1107/S1600536812051458
_journal_volume 69
_journal_year 2013
_chemical_formula_iupac 'C18 H15 N5 O2 S'
_chemical_formula_moiety 'C18 H15 N5 O2 S'
_chemical_formula_sum 'C18 H15 N5 O2 S'
_chemical_formula_weight 365.42
_chemical_name_systematic
;
3-({4-[(2-Methylbenzylidene)amino]-5-sulfanylidene-1<i>H</i>-
1,2,4-triazol-3-yl}methyl)-1,3-benzoxazol-2(3<i>H</i>)-one
;
_space_group_IT_number 14
_space_group_name_Hall '-P 2ybc'
_space_group_name_H-M_alt 'P 1 21/c 1'
_symmetry_cell_setting monoclinic
_symmetry_space_group_name_Hall '-P 2ybc'
_symmetry_space_group_name_H-M 'P 1 21/c 1'
_atom_sites_solution_hydrogens geom
_atom_sites_solution_primary direct
_atom_sites_solution_secondary difmap
_cell_angle_alpha 90
_cell_angle_beta 100.821(6)
_cell_angle_gamma 90
_cell_formula_units_Z 4
_cell_length_a 18.0823(13)
_cell_length_b 6.4623(4)
_cell_length_c 15.1892(11)
_cell_measurement_reflns_used 14230
_cell_measurement_temperature 296(2)
_cell_measurement_theta_max 28.06
_cell_measurement_theta_min 1.61
_cell_volume 1743.3(2)
_computing_cell_refinement 'X-AREA (Stoe & Cie, 2002)'
_computing_data_collection 'X-AREA (Stoe & Cie, 2002)'
_computing_data_reduction 'X-RED32 (Stoe & Cie, 2002)'
_computing_molecular_graphics 'ORTEP-3 for Windows (Farrugia, 1997)'
_computing_publication_material 'WinGX (Farrugia, 1999) and PLATON (Spek, 2009)'
_computing_structure_refinement 'SHELXL97 (Sheldrick, 2008)'
_computing_structure_solution 'SIR97 (Altomare <i>et al.</i>, 1999)'
_diffrn_ambient_temperature 296
_diffrn_detector_area_resol_mean 6.67
_diffrn_measured_fraction_theta_full 0.982
_diffrn_measured_fraction_theta_max 0.982
_diffrn_measurement_device '2-circle goniometer'
_diffrn_measurement_device_type 'Stoe IPDS 2'
_diffrn_measurement_method '\w scans'
_diffrn_radiation_monochromator 'plane graphite'
_diffrn_radiation_type 'Mo K\a'
_diffrn_radiation_wavelength 0.71073
_diffrn_reflns_av_R_equivalents 0.0294
_diffrn_reflns_av_sigmaI/netI 0.0253
_diffrn_reflns_limit_h_max 23
_diffrn_reflns_limit_h_min -23
_diffrn_reflns_limit_k_max 8
_diffrn_reflns_limit_k_min -8
_diffrn_reflns_limit_l_max 11
_diffrn_reflns_limit_l_min -19
_diffrn_reflns_number 10084
_diffrn_reflns_reduction_process
;
;
_diffrn_reflns_theta_full 27.56
_diffrn_reflns_theta_max 27.56
_diffrn_reflns_theta_min 2.29
_exptl_absorpt_coefficient_mu 0.209
_exptl_absorpt_correction_T_max 0.955
_exptl_absorpt_correction_T_min 0.881
_exptl_absorpt_correction_type integration
_exptl_absorpt_process_details '(XRED-32; Stoe & Cie, 2002)'
_exptl_crystal_colour colourless
_exptl_crystal_density_diffrn 1.392
_exptl_crystal_density_method 'Not Measured'
_exptl_crystal_description prism
_exptl_crystal_F_000 760
_exptl_crystal_size_max 0.620
_exptl_crystal_size_mid 0.480
_exptl_crystal_size_min 0.220
_refine_diff_density_max 0.207
_refine_diff_density_min -0.269
_refine_ls_extinction_coef 0.0052(11)
_refine_ls_extinction_expression FC^*^=KFC[1+0.001XFC^2^\L^3^/SIN(2\Q)]^-1/4^
_refine_ls_extinction_method 'SHELXL97 (Sheldrick, 2008)'
_refine_ls_goodness_of_fit_ref 1.031
_refine_ls_hydrogen_treatment constr
_refine_ls_matrix_type full
_refine_ls_number_parameters 237
_refine_ls_number_reflns 3958
_refine_ls_number_restraints 0
_refine_ls_restrained_S_all 1.031
_refine_ls_R_factor_all 0.0600
_refine_ls_R_factor_gt 0.0419
_refine_ls_shift/su_max 0.000
_refine_ls_shift/su_mean 0.000
_refine_ls_structure_factor_coef Fsqd
_refine_ls_weighting_details 'calc w=1/[\s^2^(Fo^2^)+(0.0522P)^2^+0.2998P] where P=(Fo^2^+2Fc^2^)/3'
_refine_ls_weighting_scheme calc
_refine_ls_wR_factor_gt 0.1023
_refine_ls_wR_factor_ref 0.1098
_reflns_number_gt 3034
_reflns_number_total 3958
_reflns_threshold_expression I>2\s(I)
_cod_data_source_file cv5375sup1.cif
_cod_data_source_block I
_cod_original_cell_volume 1743.4(2)
_cod_original_sg_symbol_H-M 'P 21/c'
_cod_database_code 2311123

loop_
_symmetry_equiv_pos_site_id
_symmetry_equiv_pos_as_xyz
1 x,y,z
2 -x,1/2+y,1/2-z
3 -x,-y,-z
4 x,1/2-y,1/2+z

loop_
_atom_site_aniso_label
_atom_site_aniso_U_11
_atom_site_aniso_U_22
_atom_site_aniso_U_33
_atom_site_aniso_U_12
_atom_site_aniso_U_13
_atom_site_aniso_U_23
S1 0.0839(4) 0.0758(3) 0.0346(2) -0.0221(3) 0.0009(2) -0.0032(2)
O1 0.0728(8) 0.0642(8) 0.0609(8) 0.0012(7) -0.0013(6) -0.0295(7)
O2 0.0712(9) 0.1311(14) 0.0591(9) 0.0311(9) 0.0062(7) -0.0369(9)
N1 0.0457(7) 0.0603(8) 0.0389(7) -0.0010(6) 0.0039(5) -0.0145(6)
N2 0.0417(6) 0.0436(7) 0.0328(6) -0.0067(5) 0.0059(5) -0.0014(5)
N3 0.0569(8) 0.0546(8) 0.0386(7) -0.0128(6) 0.0074(6) 0.0046(6)
N4 0.0523(7) 0.0565(8) 0.0421(7) -0.0142(6) 0.0068(6) -0.0025(6)
N5 0.0530(7) 0.0443(7) 0.0399(7) -0.0085(6) 0.0057(5) 0.0031(6)
C1 0.0567(10) 0.0530(9) 0.0448(9) -0.0032(8) -0.0005(7) -0.0062(7)
C2 0.0622(11) 0.0728(13) 0.0676(13) -0.0179(10) -0.0044(9) 0.0032(10)
C3 0.0509(10) 0.1009(17) 0.0711(14) -0.0056(11) 0.0034(9) 0.0198(12)
C4 0.0624(11) 0.0892(15) 0.0650(12) 0.0249(11) 0.0177(9) 0.0078(11)
C5 0.0604(10) 0.0635(11) 0.0539(10) 0.0106(9) 0.0057(8) -0.0113(9)
C6 0.0461(8) 0.0506(9) 0.0375(8) 0.0030(7) 0.0011(6) -0.0051(6)
C7 0.0599(10) 0.0753(12) 0.0400(9) 0.0120(9) -0.0002(7) -0.0175(8)
C8 0.0508(9) 0.0694(11) 0.0367(8) -0.0118(8) 0.0036(6) -0.0021(7)
C9 0.0391(7) 0.0498(8) 0.0368(7) -0.0060(6) 0.0067(6) -0.0036(6)
C10 0.0455(8) 0.0486(8) 0.0363(7) -0.0028(7) 0.0081(6) 0.0003(6)
C11 0.0533(9) 0.0509(9) 0.0434(8) -0.0082(7) -0.0010(7) 0.0060(7)
C12 0.0433(8) 0.0419(8) 0.0495(9) -0.0003(6) 0.0086(6) 0.0042(6)
C13 0.0614(10) 0.0560(10) 0.0519(10) -0.0004(8) 0.0105(8) 0.0082(8)
C14 0.0835(14) 0.0639(12) 0.0674(13) 0.0069(11) 0.0281(10) 0.0218(10)
C15 0.0765(13) 0.0500(11) 0.1094(19) -0.0025(10) 0.0431(13) 0.0200(12)
C16 0.0590(11) 0.0476(10) 0.0968(17) -0.0087(8) 0.0175(10) -0.0044(10)
C17 0.0477(9) 0.0457(9) 0.0638(11) -0.0027(7) 0.0066(7) -0.0027(8)
C18 0.0886(15) 0.0728(14) 0.0678(14) -0.0154(12) -0.0146(11) -0.0060(11)

loop_
_atom_site_type_symbol
_atom_site_label
_atom_site_fract_x
_atom_site_fract_y
_atom_site_fract_z
_atom_site_U_iso_or_equiv
_atom_site_thermal_displace_type
_atom_site_calc_flag
_atom_site_refinement_flags
_atom_site_occupancy
S S1 0.82101(3) 0.21261(9) 0.49178(3) 0.0661(2) Uani d . 1.000
O O1 0.57137(8) -0.3003(2) 0.04586(9) 0.0678(5) Uani d . 1.000
O O2 0.69462(8) -0.2533(3) 0.04013(11) 0.0879(6) Uani d . 1.000
N N1 0.63001(7) -0.0347(2) 0.11876(9) 0.0488(4) Uani d . 1.000
N N2 0.76393(7) 0.19558(19) 0.30855(8) 0.0395(4) Uani d . 1.000
N N3 0.73011(8) -0.0492(2) 0.38509(9) 0.0502(4) Uani d . 1.000
N N4 0.69353(8) -0.0842(2) 0.29879(9) 0.0506(4) Uani d . 1.000
N N5 0.78893(7) 0.3744(2) 0.27189(9) 0.0461(4) Uani d . 1.000
C C1 0.51976(10) -0.1911(3) 0.08396(12) 0.0528(5) Uani d . 1.000
C C2 0.44430(11) -0.2291(3) 0.07683(16) 0.0697(7) Uani d . 1.000
C C3 0.40518(11) -0.0913(4) 0.11896(16) 0.0753(8) Uani d . 1.000
C C4 0.43962(11) 0.0728(4) 0.16624(15) 0.0715(7) Uani d . 1.000
C C5 0.51655(10) 0.1116(3) 0.17325(13) 0.0599(6) Uani d . 1.000
C C6 0.55532(9) -0.0251(3) 0.13032(10) 0.0456(5) Uani d . 1.000
C C7 0.63901(11) -0.1995(3) 0.06662(12) 0.0596(6) Uani d . 1.000
C C8 0.69017(9) 0.1059(3) 0.15606(11) 0.0529(5) Uani d . 1.000
C C9 0.71518(8) 0.0672(2) 0.25402(10) 0.0420(4) Uani d . 1.000
C C10 0.77295(8) 0.1213(2) 0.39537(10) 0.0434(4) Uani d . 1.000
C C11 0.84178(9) 0.4744(3) 0.31801(11) 0.0505(5) Uani d . 1.000
C C12 0.87066(8) 0.6636(2) 0.28379(11) 0.0449(5) Uani d . 1.000
C C13 0.85106(10) 0.7124(3) 0.19330(12) 0.0565(6) Uani d . 1.000
C C14 0.87728(12) 0.8909(3) 0.16082(15) 0.0698(8) Uani d . 1.000
C C15 0.92305(12) 1.0222(3) 0.21815(18) 0.0753(9) Uani d . 1.000
C C16 0.94356(11) 0.9736(3) 0.30694(17) 0.0674(8) Uani d . 1.000
C C17 0.91832(9) 0.7942(3) 0.34227(13) 0.0529(6) Uani d . 1.000
C C18 0.94257(14) 0.7470(4) 0.44018(16) 0.0802(8) Uani d . 1.000
H H2 0.42100 -0.34200 0.04520 0.0840 Uiso c R 1.000
H H3 0.35370 -0.11010 0.11530 0.0900 Uiso c R 1.000
H H3A 0.72590 -0.12990 0.42890 0.0600 Uiso c R 1.000
H H4 0.41110 0.16160 0.19460 0.0860 Uiso c R 1.000
H H5 0.54000 0.22390 0.20530 0.0720 Uiso c R 1.000
H H8A 0.67270 0.24760 0.14660 0.0630 Uiso c R 1.000
H H8B 0.73230 0.08710 0.12570 0.0630 Uiso c R 1.000
H H11 0.86300 0.42740 0.37500 0.0610 Uiso c R 1.000
H H13 0.82000 0.62380 0.15460 0.0680 Uiso c R 1.000
H H14 0.86410 0.92290 0.10020 0.0840 Uiso c R 1.000
H H15 0.94010 1.14430 0.19640 0.0900 Uiso c R 1.000
H H16 0.97520 1.06280 0.34470 0.0810 Uiso c R 1.000
H H18A 0.98610 0.82820 0.46430 0.1200 Uiso c R 1.000
H H18B 0.95470 0.60270 0.44770 0.1200 Uiso c R 1.000
H H18C 0.90240 0.77980 0.47110 0.1200 Uiso c R 1.000

loop_
_atom_type_symbol
_atom_type_description
_atom_type_scat_dispersion_real
_atom_type_scat_dispersion_imag
_atom_type_scat_source
C C 0.0033 0.0016 ' International Tables Vol C Tables 4.2.6.8 and 6.1.1.4'
H H 0.0000 0.0000 ' International Tables Vol C Tables 4.2.6.8 and 6.1.1.4'
N N 0.0061 0.0033 ' International Tables Vol C Tables 4.2.6.8 and 6.1.1.4'
O O 0.0106 0.0060 ' International Tables Vol C Tables 4.2.6.8 and 6.1.1.4'
S S 0.1246 0.1234 ' International Tables Vol C Tables 4.2.6.8 and 6.1.1.4'

loop_
_exptl_crystal_face_index_h
_exptl_crystal_face_index_k
_exptl_crystal_face_index_l
_exptl_crystal_face_perp_dist
-1 0 1 0.1920
1 -1 -2 0.2910
4 1 -7 0.3190
-1 0 0 0.1370
1 0 0 0.0780
-1 -5 6 0.3630
-1 -1 -2 0.2880
4 3 -3 0.2400
1 0 5 0.2550
2 -1 -7 0.3020
1 1 2 0.3600
-2 -1 1 0.2860

loop_
_geom_angle_atom_site_label_1
_geom_angle_atom_site_label_2
_geom_angle_atom_site_label_3
_geom_angle
_geom_angle_publ_flag
C1 O1 C7 107.77(14) no
C6 N1 C7 109.49(14) no
C6 N1 C8 126.61(14) no
C7 N1 C8 123.90(14) no
N5 N2 C9 118.71(12) no
N5 N2 C10 132.76(12) no
C9 N2 C10 108.26(12) no
N4 N3 C10 114.32(13) no
N3 N4 C9 103.80(13) no
N2 N5 C11 118.33(14) no
N4 N3 H3A 123.00 no
C10 N3 H3A 123.00 no
C2 C1 C6 122.91(18) no
O1 C1 C6 109.00(15) no
O1 C1 C2 128.06(18) no
C1 C2 C3 116.16(19) no
C2 C3 C4 121.81(19) no
C3 C4 C5 121.9(2) no
C4 C5 C6 116.10(18) no
N1 C6 C5 133.14(17) no
N1 C6 C1 105.75(15) no
C1 C6 C5 121.07(16) no
O1 C7 N1 107.96(16) no
O2 C7 N1 128.50(19) no
O1 C7 O2 123.53(18) no
N1 C8 C9 110.46(14) no
N2 C9 C8 122.77(13) no
N2 C9 N4 111.35(13) no
N4 C9 C8 125.86(14) no
N2 C10 N3 102.25(12) no
S1 C10 N3 126.12(12) no
S1 C10 N2 131.61(11) no
N5 C11 C12 121.20(15) no
C13 C12 C17 120.23(15) no
C11 C12 C13 119.96(14) no
C11 C12 C17 119.81(15) no
C12 C13 C14 120.31(17) no
C13 C14 C15 119.9(2) no
C14 C15 C16 120.17(19) no
C15 C16 C17 121.7(2) no
C16 C17 C18 119.74(19) no
C12 C17 C16 117.77(18) no
C12 C17 C18 122.50(18) no
C1 C2 H2 122.00 no
C3 C2 H2 122.00 no
C2 C3 H3 119.00 no
C4 C3 H3 119.00 no
C3 C4 H4 119.00 no
C5 C4 H4 119.00 no
C4 C5 H5 122.00 no
C6 C5 H5 122.00 no
N1 C8 H8A 110.00 no
N1 C8 H8B 110.00 no
C9 C8 H8A 110.00 no
C9 C8 H8B 110.00 no
H8A C8 H8B 108.00 no
N5 C11 H11 119.00 no
C12 C11 H11 119.00 no
C12 C13 H13 120.00 no
C14 C13 H13 120.00 no
C13 C14 H14 120.00 no
C15 C14 H14 120.00 no
C14 C15 H15 120.00 no
C16 C15 H15 120.00 no
C15 C16 H16 119.00 no
C17 C16 H16 119.00 no
C17 C18 H18A 109.00 no
C17 C18 H18B 109.00 no
C17 C18 H18C 109.00 no
H18A C18 H18B 109.00 no
H18A C18 H18C 110.00 no
H18B C18 H18C 109.00 no

loop_
_geom_bond_atom_site_label_1
_geom_bond_atom_site_label_2
_geom_bond_distance
_geom_bond_publ_flag
S1 C10 1.6643(15) no
O1 C1 1.381(2) no
O1 C7 1.369(2) no
O2 C7 1.202(3) no
N1 C6 1.396(2) no
N1 C7 1.355(2) no
N1 C8 1.449(2) no
N2 N5 1.3944(18) no
N2 C9 1.3701(19) no
N2 C10 1.3839(19) no
N3 N4 1.3716(19) no
N3 C10 1.3391(19) no
N4 C9 1.2934(19) no
N5 C11 1.253(2) no
N3 H3A 0.8600 no
C1 C6 1.375(3) no
C1 C2 1.371(3) no
C2 C3 1.369(3) no
C3 C4 1.364(3) no
C4 C5 1.398(3) no
C5 C6 1.367(3) no
C8 C9 1.493(2) no
C11 C12 1.463(2) no
C12 C17 1.399(2) no
C12 C13 1.390(2) no
C13 C14 1.374(3) no
C14 C15 1.376(3) no
C15 C16 1.367(4) no
C16 C17 1.390(3) no
C17 C18 1.501(3) no
C2 H2 0.9300 no
C3 H3 0.9300 no
C4 H4 0.9300 no
C5 H5 0.9300 no
C8 H8A 0.9700 no
C8 H8B 0.9700 no
C11 H11 0.9300 no
C13 H13 0.9300 no
C14 H14 0.9300 no
C15 H15 0.9300 no
C16 H16 0.9300 no
C18 H18A 0.9600 no
C18 H18B 0.9600 no
C18 H18C 0.9600 no

loop_
_geom_hbond_atom_site_label_D
_geom_hbond_atom_site_label_H
_geom_hbond_atom_site_label_A
_geom_hbond_site_symmetry_A
_geom_hbond_distance_DH
_geom_hbond_distance_HA
_geom_hbond_distance_DA
_geom_hbond_angle_DHA
_geom_hbond_publ_flag
N3 H3A O2 4_545 0.86 2.03 2.856(2) 162 yes
C4 H4 N4 2_655 0.93 2.52 3.387(3) 155 yes
C8 H8B O2 . 0.97 2.58 2.924(3) 101 no
C11 H11 S1 . 0.93 2.48 3.2159(18) 136 yes
C3 H3 Cg2 2_645 0.93 2.94 3.635(2) 132 no

loop_
_geom_torsion_atom_site_label_1
_geom_torsion_atom_site_label_2
_geom_torsion_atom_site_label_3
_geom_torsion_atom_site_label_4
_geom_torsion
_geom_torsion_publ_flag
C7 O1 C1 C2 176.4(2) no
C7 O1 C1 C6 -1.5(2) no
C1 O1 C7 O2 -177.25(19) no
C1 O1 C7 N1 1.76(19) no
C7 N1 C6 C1 0.53(19) no
C8 N1 C6 C1 -179.11(15) no
C6 N1 C7 O1 -1.43(19) no
C8 N1 C7 O2 -2.8(3) no
C8 N1 C7 O1 178.22(14) no
C6 N1 C7 O2 177.5(2) no
C8 N1 C6 C5 3.1(3) no
C6 N1 C8 C9 74.0(2) no
C7 N1 C8 C9 -105.58(18) no
C7 N1 C6 C5 -177.31(19) no
C9 N2 N5 C11 -169.40(15) no
C9 N2 C10 S1 -176.79(12) no
N5 N2 C10 S1 -3.0(3) no
C10 N2 C9 C8 177.50(14) no
N5 N2 C9 N4 -175.91(13) no
C10 N2 N5 C11 17.3(2) no
C9 N2 C10 N3 1.52(15) no
C10 N2 C9 N4 -1.08(17) no
N5 N2 C10 N3 175.34(15) no
N5 N2 C9 C8 2.7(2) no
C10 N3 N4 C9 0.95(18) no
N4 N3 C10 N2 -1.55(17) no
N4 N3 C10 S1 176.89(11) no
N3 N4 C9 C8 -178.40(15) no
N3 N4 C9 N2 0.12(17) no
N2 N5 C11 C12 -179.86(14) no
C2 C1 C6 C5 0.7(3) no
C2 C1 C6 N1 -177.42(18) no
O1 C1 C2 C3 -177.6(2) no
C6 C1 C2 C3 -0.1(3) no
O1 C1 C6 N1 0.57(19) no
O1 C1 C6 C5 178.73(16) no
C1 C2 C3 C4 -0.8(3) no
C2 C3 C4 C5 1.0(4) no
C3 C4 C5 C6 -0.3(3) no
C4 C5 C6 C1 -0.5(3) no
C4 C5 C6 N1 177.04(19) no
N1 C8 C9 N4 7.5(2) no
N1 C8 C9 N2 -170.82(13) no
N5 C11 C12 C13 -13.5(2) no
N5 C11 C12 C17 166.92(16) no
C11 C12 C13 C14 179.29(17) no
C17 C12 C13 C14 -1.1(3) no
C11 C12 C17 C16 -179.17(16) no
C11 C12 C17 C18 0.9(3) no
C13 C12 C17 C16 1.2(2) no
C13 C12 C17 C18 -178.74(18) no
C12 C13 C14 C15 -0.1(3) no
C13 C14 C15 C16 1.2(3) no
C14 C15 C16 C17 -1.1(3) no
C15 C16 C17 C12 -0.2(3) no
C15 C16 C17 C18 179.8(2) no
